data_1543102
loop_
_publ_author_name
'Tsoureas, Nikolaos'
'Kilpatrick, Alexander F. R.'
'Inman, Christopher J.'
'Cloke, F. Geoffrey N.'

_publ_section_title
;
 Steric control of redox events in organo-uranium chemistry: synthesis and
 characterisation of U(v) oxo and nitrido complexes
;
_journal_issue 7
_journal_name_full 'Chem. Sci.'
_journal_page_first 4624
_journal_paper_doi 10.1039/C6SC00632A
_journal_volume 7
_journal_year 2016
_chemical_formula_moiety 'C39 H72 O Si3 U'
_chemical_formula_sum 'C39 H72 O Si3 U'
_chemical_formula_weight 879.26
_chemical_name_systematic
;
 ?
;
_chemical_properties_physical 'Air-sensitive, Moisture-sensitive, Oxygen-sensitive'
_space_group_crystal_system orthorhombic
_space_group_IT_number 62
_space_group_name_Hall '-P 2ac 2n'
_space_group_name_H-M_alt 'P n m a'
_symmetry_space_group_name_Hall '-P 2ac 2n'
_symmetry_space_group_name_H-M 'P n m a'
_atom_sites_solution_hydrogens geom
_audit_creation_method SHELXL-2013
_audit_update_record
;
2016-01-26 deposited with the CCDC.
2016-04-11 downloaded from the CCDC.
;
_cell_angle_alpha 90
_cell_angle_beta 90
_cell_angle_gamma 90
_cell_formula_units_Z 4
_cell_length_a 16.6069(13)
_cell_length_b 22.4849(19)
_cell_length_c 11.2503(11)
_cell_measurement_reflns_used 1898
_cell_measurement_temperature 173(2)
_cell_measurement_theta_max 70.7200
_cell_measurement_theta_min 9.6840
_cell_volume 4200.9(6)
_computing_cell_refinement
;
CrysAlisPro, Agilent Technologies,
Version 1.171.37.31 (release 14-01-2014 CrysAlis171 .NET)
(compiled Jan 14 2014,18:38:05)
;
_computing_data_collection
;
CrysAlisPro, Agilent Technologies,
Version 1.171.37.31 (release 14-01-2014 CrysAlis171 .NET)
(compiled Jan 14 2014,18:38:05)
;
_computing_data_reduction
;
CrysAlisPro, Agilent Technologies,
Version 1.171.37.31 (release 14-01-2014 CrysAlis171 .NET)
(compiled Jan 14 2014,18:38:05)
;
_computing_structure_refinement 'SHELXL-2013 (Sheldrick, 2013)'
_computing_structure_solution Superflip
_diffrn_ambient_temperature 173(2)
_diffrn_detector_area_resol_mean 16.1033
_diffrn_measured_fraction_theta_full 0.974
_diffrn_measured_fraction_theta_max 0.988
_diffrn_measurement_device 'four-circle diffractometer'
_diffrn_measurement_device_type 'Xcalibur, Eos, Gemini ultra'
_diffrn_measurement_method '\w scans'
_diffrn_radiation_monochromator mirror
_diffrn_radiation_type CuK\a
_diffrn_radiation_wavelength 1.54184
_diffrn_reflns_av_R_equivalents 0.1458
_diffrn_reflns_av_unetI/netI 0.1741
_diffrn_reflns_Laue_measured_fraction_full 0.974
_diffrn_reflns_Laue_measured_fraction_max 0.988
_diffrn_reflns_limit_h_max 19
_diffrn_reflns_limit_h_min -12
_diffrn_reflns_limit_k_max 21
_diffrn_reflns_limit_k_min -26
_diffrn_reflns_limit_l_max 13
_diffrn_reflns_limit_l_min -11
_diffrn_reflns_number 9096
_diffrn_reflns_point_group_measured_fraction_full 0.974
_diffrn_reflns_point_group_measured_fraction_max 0.988
_diffrn_reflns_theta_full 67.684
_diffrn_reflns_theta_max 67.079
_diffrn_reflns_theta_min 9.733
_diffrn_source 'Enhance Ultra (Cu) X-ray Source'
_exptl_absorpt_coefficient_mu 11.880
_exptl_absorpt_correction_T_max 1
_exptl_absorpt_correction_T_min 0.30466
_exptl_absorpt_correction_type multi-scan
_exptl_absorpt_process_details
;
CrysAlisPro, Agilent Technologies,
Version 1.171.37.31 (release 14-01-2014 CrysAlis171 .NET)
(compiled Jan 14 2014,18:38:05)
Empirical absorption correction using spherical harmonics,
 implemented in SCALE3 ABSPACK scaling algorithm.
;
_exptl_crystal_colour Red
_exptl_crystal_density_diffrn 1.390
_exptl_crystal_density_meas ?
_exptl_crystal_description Plate
_exptl_crystal_F_000 1792
_exptl_crystal_recrystallization_method 'Re-crystallisation from solvent: SiMe4'
_exptl_crystal_size_max 0.200
_exptl_crystal_size_mid 0.100
_exptl_crystal_size_min 0.050
_refine_diff_density_max 3.258
_refine_diff_density_min -7.252
_refine_diff_density_rms 0.332
_refine_ls_extinction_method none
_refine_ls_goodness_of_fit_ref 1.014
_refine_ls_hydrogen_treatment constr
_refine_ls_matrix_type full
_refine_ls_number_parameters 208
_refine_ls_number_reflns 3802
_refine_ls_number_restraints 231
_refine_ls_restrained_S_all 0.988
_refine_ls_R_factor_all 0.1465
_refine_ls_R_factor_gt 0.0983
_refine_ls_shift/su_max 0.000
_refine_ls_shift/su_mean 0.000
_refine_ls_structure_factor_coef Fsqd
_refine_ls_weighting_details 'w=1/[\s^2^(Fo^2^)+(0.1587P)^2^] where P=(Fo^2^+2Fc^2^)/3'
_refine_ls_weighting_scheme calc
_refine_ls_wR_factor_gt 0.2378
_refine_ls_wR_factor_ref 0.2983
_reflns_Friedel_coverage 0.000
_reflns_number_gt 2307
_reflns_number_total 3802
_reflns_threshold_expression 'I > 2\s(I)'
_cod_data_source_file c6sc00632a2.cif
_cod_data_source_block 7
_cod_depositor_comments
;
The following automatic conversions were performed:

'_exptl_crystal_density_meas' value 'not-measured' was changed to '?'
- the value is perceived as not measured.

Automatic conversion script
Id: cif_fix_values 4268 2015-11-12 08:31:59Z antanas 

 Adding full bibliography for 1543100--1543105.cif.
;
_cod_database_code 1543102
_shelx_space_group_comment
;
The symmetry employed for this shelxl refinement is uniquely defined
by the following loop, which should always be used as a source of
symmetry information in preference to the above space-group names.
They are only intended as comments.
;
_shelx_estimated_absorpt_t_min 0.200
_shelx_estimated_absorpt_t_max 0.588
_shelxl_version_number 2013-3

loop_
_space_group_symop_operation_xyz
'x, y, z'
'-x+1/2, -y, z+1/2'
'x+1/2, -y+1/2, -z+1/2'
'-x, y+1/2, -z'
'-x, -y, -z'
'x-1/2, y, -z-1/2'
'-x-1/2, y-1/2, z-1/2'
'x, -y-1/2, z'

loop_
_atom_site_label
_atom_site_type_symbol
_atom_site_fract_x
_atom_site_fract_y
_atom_site_fract_z
_atom_site_U_iso_or_equiv
_atom_site_adp_type
_atom_site_occupancy
_atom_site_site_symmetry_order
_atom_site_calc_flag
_atom_site_refinement_flags_posn
_atom_site_refinement_flags_adp
_atom_site_refinement_flags_occupancy
C1 C 0.4314(10) 0.2193(7) 0.7419(16) 0.034(3) Uani 1 1 d . U .
H1 H 0.4849 0.2045 0.7463 0.041 Uiso 1 1 calc R U .
C2 C 0.3756(10) 0.1717(7) 0.7373(17) 0.032(3) Uani 1 1 d . U .
C3 C 0.2897(10) 0.1739(7) 0.7339(17) 0.032(3) Uani 1 1 d . U .
H3 H 0.2657 0.1362 0.7201 0.038 Uiso 1 1 calc R U .
C4 C 0.2343(11) 0.2188(7) 0.7463(16) 0.034(3) Uani 1 1 d . U .
H4 H 0.1816 0.2035 0.7581 0.041 Uiso 1 1 calc R U .
C5 C 0.3782(14) 0.0571(9) 0.521(2) 0.054(5) Uani 1 1 d . U .
H5A H 0.3650 0.0990 0.5065 0.081 Uiso 1 1 calc R U .
H5B H 0.3440 0.0319 0.4705 0.081 Uiso 1 1 calc R U .
H5C H 0.4348 0.0500 0.5010 0.081 Uiso 1 1 calc R U .
C6 C 0.3637(12) 0.0422(8) 0.650(2) 0.045(4) Uani 1 1 d . U .
H6 H 0.3045 0.0464 0.6642 0.054 Uiso 1 1 calc R U .
C7 C 0.3853(15) -0.0255(8) 0.672(2) 0.061(6) Uani 1 1 d . U .
H7A H 0.3757 -0.0354 0.7560 0.092 Uiso 1 1 calc R U .
H7B H 0.4421 -0.0323 0.6530 0.092 Uiso 1 1 calc R U .
H7C H 0.3514 -0.0507 0.6218 0.092 Uiso 1 1 calc R U .
C8 C 0.3008(14) 0.0624(11) 0.943(2) 0.057(5) Uani 1 1 d . U .
H8A H 0.2769 0.0341 0.8865 0.085 Uiso 1 1 calc R U .
H8B H 0.2740 0.1010 0.9347 0.085 Uiso 1 1 calc R U .
H8C H 0.2938 0.0476 1.0239 0.085 Uiso 1 1 calc R U .
C9 C 0.3911(12) 0.0693(8) 0.9157(19) 0.044(4) Uani 1 1 d . U .
H9 H 0.4169 0.0297 0.9289 0.053 Uiso 1 1 calc R U .
C10 C 0.2674(11) 0.2174(9) 0.357(2) 0.046(4) Uani 1 1 d . U .
C11 C 0.4293(14) 0.1137(11) 1.007(2) 0.062(6) Uani 1 1 d . U .
H11A H 0.4870 0.1178 0.9904 0.093 Uiso 1 1 calc R U .
H11B H 0.4218 0.0985 1.0877 0.093 Uiso 1 1 calc R U .
H11C H 0.4031 0.1526 0.9995 0.093 Uiso 1 1 calc R U .
C12 C 0.2060(12) 0.1975(9) 0.432(2) 0.045(4) Uani 1 1 d . U .
C13 C 0.1813(13) 0.1357(10) 0.456(2) 0.058(6) Uani 1 1 d . U .
H13A H 0.1362 0.1356 0.5121 0.088 Uiso 1 1 calc R U .
H13B H 0.2267 0.1137 0.4900 0.088 Uiso 1 1 calc R U .
H13C H 0.1645 0.1167 0.3815 0.088 Uiso 1 1 calc R U .
C14 C 0.5716(12) 0.0348(9) 0.798(2) 0.056(5) Uani 1 1 d . U .
H14A H 0.5531 0.0275 0.8796 0.085 Uiso 1 1 calc R U .
H14B H 0.6302 0.0398 0.7979 0.085 Uiso 1 1 calc R U .
H14C H 0.5570 0.0009 0.7477 0.085 Uiso 1 1 calc R U .
C15 C 0.5310(11) 0.0925(8) 0.749(2) 0.044(4) Uani 1 1 d . U .
H15 H 0.5510 0.1262 0.7989 0.052 Uiso 1 1 calc R U .
C16 C 0.1729(14) 0.2500 0.481(3) 0.036(4) Uani 1 2 d S TU P
C17 C 0.0912(16) 0.2500 0.546(3) 0.049(7) Uani 1 2 d S TU P
H17A H 0.0788 0.2096 0.5735 0.073 Uiso 0.5 1 calc R U P
H17B H 0.0488 0.2637 0.4922 0.073 Uiso 0.5 1 calc R U P
H17C H 0.0941 0.2767 0.6150 0.073 Uiso 0.5 1 calc R U P
C18 C 0.5626(12) 0.1029(10) 0.623(2) 0.057(5) Uani 1 1 d . U .
H18A H 0.5383 0.1391 0.5906 0.085 Uiso 1 1 calc R U .
H18B H 0.5485 0.0688 0.5730 0.085 Uiso 1 1 calc R U .
H18C H 0.6213 0.1074 0.6255 0.085 Uiso 1 1 calc R U .
C19 C 0.5335(15) 0.1828(11) 0.295(3) 0.070(7) Uani 1 1 d . U .
H19A H 0.5283 0.1471 0.3447 0.104 Uiso 1 1 calc R U .
H19B H 0.5864 0.1830 0.2567 0.104 Uiso 1 1 calc R U .
H19C H 0.4912 0.1829 0.2346 0.104 Uiso 1 1 calc R U .
C20 C 0.6062(15) 0.2500 0.504(3) 0.045(6) Uani 1 2 d S TU P
H20A H 0.6015 0.2855 0.5541 0.067 Uiso 0.5 1 calc R U P
H20B H 0.6586 0.2502 0.4637 0.067 Uiso 1 2 calc R U P
H20C H 0.6018 0.2143 0.5536 0.067 Uiso 0.5 1 calc R U P
C21 C 0.3129(16) 0.1779(14) 0.267(3) 0.085(8) Uani 1 1 d . U .
H21A H 0.3528 0.2020 0.2244 0.128 Uiso 1 1 calc R U .
H21B H 0.2746 0.1610 0.2101 0.128 Uiso 1 1 calc R U .
H21C H 0.3403 0.1457 0.3095 0.128 Uiso 1 1 calc R U .
O1 O 0.4410(11) 0.2500 0.4550(17) 0.042(4) Uani 1 2 d S TU P
Si1 Si 0.4161(3) 0.09323(19) 0.7598(5) 0.0374(12) Uani 1 1 d . U .
Si2 Si 0.5233(5) 0.2500 0.3899(8) 0.0462(18) Uani 1 2 d S TU P
U1 U 0.33096(5) 0.2500 0.56620(8) 0.0328(4) Uani 1 2 d S TU P

loop_
_atom_site_aniso_label
_atom_site_aniso_U_11
_atom_site_aniso_U_22
_atom_site_aniso_U_33
_atom_site_aniso_U_23
_atom_site_aniso_U_13
_atom_site_aniso_U_12
C1 0.038(6) 0.030(6) 0.035(8) -0.007(5) 0.001(5) -0.009(5)
C2 0.034(5) 0.022(5) 0.038(8) 0.002(4) -0.001(4) -0.003(4)
C3 0.035(5) 0.022(5) 0.039(8) 0.003(5) 0.001(5) -0.006(4)
C4 0.043(6) 0.033(6) 0.027(7) -0.003(6) -0.004(5) 0.003(5)
C5 0.062(12) 0.036(9) 0.063(8) -0.007(7) 0.000(7) -0.007(9)
C6 0.039(8) 0.034(7) 0.063(8) -0.006(5) 0.005(6) -0.004(6)
C7 0.079(14) 0.031(7) 0.074(14) -0.006(7) -0.001(11) -0.004(7)
C8 0.051(8) 0.065(13) 0.054(12) 0.018(10) 0.002(7) -0.007(7)
C9 0.047(7) 0.032(8) 0.054(7) 0.007(5) 0.002(5) 0.001(6)
C10 0.039(6) 0.056(8) 0.043(7) -0.005(6) -0.005(5) 0.002(5)
C11 0.065(11) 0.064(12) 0.058(10) -0.012(9) 0.002(8) -0.008(9)
C12 0.037(6) 0.044(7) 0.055(9) -0.008(5) -0.004(6) 0.000(5)
C13 0.045(10) 0.045(7) 0.085(16) -0.012(7) 0.008(9) 0.004(6)
C14 0.051(10) 0.044(9) 0.074(13) 0.008(9) 0.000(9) 0.017(7)
C15 0.037(6) 0.030(7) 0.065(10) 0.006(7) 0.003(5) 0.003(5)
C16 0.031(6) 0.040(7) 0.036(8) 0.000 -0.008(5) 0.000
C17 0.033(8) 0.052(15) 0.061(16) 0.000 0.006(9) 0.000
C18 0.037(9) 0.065(12) 0.068(10) 0.016(9) 0.003(7) 0.013(8)
C19 0.061(12) 0.073(11) 0.074(13) -0.022(10) 0.020(10) 0.000(9)
C20 0.038(9) 0.051(14) 0.045(12) 0.000 0.008(8) 0.000
C21 0.070(13) 0.112(18) 0.074(13) -0.037(13) 0.003(10) 0.011(12)
O1 0.041(5) 0.042(9) 0.043(7) 0.000 0.004(5) 0.000
Si1 0.038(2) 0.0213(19) 0.053(3) 0.002(2) -0.002(2) -0.0011(17)
Si2 0.042(4) 0.048(4) 0.049(5) 0.000 0.005(3) 0.000
U1 0.0306(5) 0.0285(5) 0.0393(6) 0.000 0.0019(4) 0.000

loop_
_atom_type_symbol
_atom_type_description
_atom_type_scat_dispersion_real
_atom_type_scat_dispersion_imag
_atom_type_scat_source
C C 0.0181 0.0091 'International Tables Vol C Tables 4.2.6.8 and 6.1.1.4'
O O 0.0492 0.0322 'International Tables Vol C Tables 4.2.6.8 and 6.1.1.4'
Si Si 0.2541 0.3302 'International Tables Vol C Tables 4.2.6.8 and 6.1.1.4'
U U -4.3638 13.4090 'International Tables Vol C Tables 4.2.6.8 and 6.1.1.4'
H H 0.0000 0.0000 'International Tables Vol C Tables 4.2.6.8 and 6.1.1.4'

loop_
_geom_angle_atom_site_label_1
_geom_angle_atom_site_label_2
_geom_angle_atom_site_label_3
_geom_angle
_geom_angle_site_symmetry_1
_geom_angle_site_symmetry_3
C1 C1 C2 139.1(10) 8_565 .
C1 C1 U1 75.1(3) 8_565 .
C2 C1 U1 76.1(10) . .
C1 C1 H1 110.5 8_565 .
C2 C1 H1 110.5 . .
U1 C1 H1 135.4 . .
C1 C2 C3 128.9(15) . .
C1 C2 Si1 117.6(13) . .
C3 C2 Si1 112.8(11) . .
C1 C2 U1 73.4(10) . .
C3 C2 U1 71.7(10) . .
Si1 C2 U1 142.4(9) . .
C4 C3 C2 133.8(16) . .
C4 C3 U1 76.7(11) . .
C2 C3 U1 77.4(10) . .
C4 C3 H3 113.1 . .
C2 C3 H3 113.1 . .
U1 C3 H3 124.9 . .
C3 C4 C4 137.4(10) . 8_565
C3 C4 U1 73.4(11) . .
C4 C4 U1 74.8(3) 8_565 .
C3 C4 H4 111.3 . .
C4 C4 H4 111.3 8_565 .
U1 C4 H4 138.8 . .
C6 C5 H5A 109.5 . .
C6 C5 H5B 109.5 . .
H5A C5 H5B 109.5 . .
C6 C5 H5C 109.5 . .
H5A C5 H5C 109.5 . .
H5B C5 H5C 109.5 . .
C5 C6 C7 109.2(18) . .
C5 C6 Si1 114.8(14) . .
C7 C6 Si1 112.0(15) . .
C5 C6 H6 106.8 . .
C7 C6 H6 106.8 . .
Si1 C6 H6 106.8 . .
C6 C7 H7A 109.5 . .
C6 C7 H7B 109.5 . .
H7A C7 H7B 109.5 . .
C6 C7 H7C 109.5 . .
H7A C7 H7C 109.5 . .
H7B C7 H7C 109.5 . .
C9 C8 H8A 109.5 . .
C9 C8 H8B 109.5 . .
H8A C8 H8B 109.5 . .
C9 C8 H8C 109.5 . .
H8A C8 H8C 109.5 . .
H8B C8 H8C 109.5 . .
C8 C9 C11 109.4(18) . .
C8 C9 Si1 115.3(15) . .
C11 C9 Si1 109.8(14) . .
C8 C9 H9 107.3 . .
C11 C9 H9 107.3 . .
Si1 C9 H9 107.3 . .
C12 C10 C10 108.7(12) . 8_565
C12 C10 C21 125(2) . .
C10 C10 C21 125.1(15) 8_565 .
C12 C10 U1 81.1(13) . .
C10 C10 U1 74.2(4) 8_565 .
C21 C10 U1 122.6(14) . .
C9 C11 H11A 109.5 . .
C9 C11 H11B 109.5 . .
H11A C11 H11B 109.5 . .
C9 C11 H11C 109.5 . .
H11A C11 H11C 109.5 . .
H11B C11 H11C 109.5 . .
C10 C12 C16 104.6(19) . .
C10 C12 C13 128.0(19) . .
C16 C12 C13 127(2) . .
C10 C12 U1 69.7(12) . .
C16 C12 U1 74.2(13) . .
C13 C12 U1 120.0(15) . .
C12 C13 H13A 109.5 . .
C12 C13 H13B 109.5 . .
H13A C13 H13B 109.5 . .
C12 C13 H13C 109.5 . .
H13A C13 H13C 109.5 . .
H13B C13 H13C 109.5 . .
C15 C14 H14A 109.5 . .
C15 C14 H14B 109.5 . .
H14A C14 H14B 109.5 . .
C15 C14 H14C 109.5 . .
H14A C14 H14C 109.5 . .
H14B C14 H14C 109.5 . .
C18 C15 C14 107.8(17) . .
C18 C15 Si1 113.6(14) . .
C14 C15 Si1 114.6(13) . .
C18 C15 H15 106.8 . .
C14 C15 H15 106.8 . .
Si1 C15 H15 106.8 . .
C12 C16 C12 113(3) 8_565 .
C12 C16 C17 121.8(13) 8_565 .
C12 C16 C17 121.8(13) . .
C12 C16 U1 76.7(13) 8_565 .
C12 C16 U1 76.7(13) . .
C17 C16 U1 131(2) . .
C16 C17 H17A 109.5 . .
C16 C17 H17B 109.5 . .
H17A C17 H17B 109.5 . .
C16 C17 H17C 109.5 . .
H17A C17 H17C 109.5 . .
H17B C17 H17C 109.5 . .
C15 C18 H18A 109.5 . .
C15 C18 H18B 109.5 . .
H18A C18 H18B 109.5 . .
C15 C18 H18C 109.5 . .
H18A C18 H18C 109.5 . .
H18B C18 H18C 109.5 . .
Si2 C19 H19A 109.5 . .
Si2 C19 H19B 109.5 . .
H19A C19 H19B 109.5 . .
Si2 C19 H19C 109.5 . .
H19A C19 H19C 109.5 . .
H19B C19 H19C 109.5 . .
Si2 C20 H20A 109.5 . .
Si2 C20 H20B 109.5 . .
H20A C20 H20B 109.5 . .
Si2 C20 H20C 109.5 . .
H20A C20 H20C 109.5 . .
H20B C20 H20C 109.5 . .
C10 C21 H21A 109.5 . .
C10 C21 H21B 109.5 . .
H21A C21 H21B 109.5 . .
C10 C21 H21C 109.5 . .
H21A C21 H21C 109.5 . .
H21B C21 H21C 109.5 . .
Si2 O1 U1 173.8(12) . .
C9 Si1 C6 109.5(9) . .
C9 Si1 C2 108.1(9) . .
C6 Si1 C2 108.2(8) . .
C9 Si1 C15 106.1(10) . .
C6 Si1 C15 114.3(9) . .
C2 Si1 C15 110.6(7) . .
O1 Si2 C19 110.6(9) . 8_565
O1 Si2 C19 110.6(9) . .
C19 Si2 C19 109.0(18) 8_565 .
O1 Si2 C20 108.8(12) . .
C19 Si2 C20 108.9(10) 8_565 .
C19 Si2 C20 108.9(10) . .
O1 U1 C3 128.2(5) . .
O1 U1 C3 128.2(5) . 8_565
C3 U1 C3 80.9(7) . 8_565
O1 U1 C4 157.2(5) . .
C3 U1 C4 29.9(5) . .
C3 U1 C4 58.2(5) 8_565 .
O1 U1 C4 157.2(5) . 8_565
C3 U1 C4 58.2(5) . 8_565
C3 U1 C4 29.9(5) 8_565 8_565
C4 U1 C4 30.3(7) . 8_565
O1 U1 C1 84.5(6) . 8_565
C3 U1 C1 78.5(5) . 8_565
C3 U1 C1 57.7(5) 8_565 8_565
C4 U1 C1 83.2(5) . 8_565
C4 U1 C1 75.4(5) 8_565 8_565
O1 U1 C1 84.5(6) . .
C3 U1 C1 57.7(5) . .
C3 U1 C1 78.5(5) 8_565 .
C4 U1 C1 75.4(5) . .
C4 U1 C1 83.2(5) 8_565 .
C1 U1 C1 29.9(7) 8_565 .
O1 U1 C10 80.1(6) . 8_565
C3 U1 C10 134.7(6) . 8_565
C3 U1 C10 110.4(6) 8_565 8_565
C4 U1 C10 120.0(6) . 8_565
C4 U1 C10 110.9(6) 8_565 8_565
C1 U1 C10 145.4(6) 8_565 8_565
C1 U1 C10 164.5(6) . 8_565
O1 U1 C10 80.1(6) . .
C3 U1 C10 110.4(6) . .
C3 U1 C10 134.7(6) 8_565 .
C4 U1 C10 110.9(6) . .
C4 U1 C10 120.0(6) 8_565 .
C1 U1 C10 164.5(6) 8_565 .
C1 U1 C10 145.4(6) . .
C10 U1 C10 31.7(9) 8_565 .
O1 U1 C2 100.1(5) . 8_565
C3 U1 C2 89.1(5) . 8_565
C3 U1 C2 30.9(5) 8_565 8_565
C4 U1 C2 78.3(5) . 8_565
C4 U1 C2 57.1(5) 8_565 8_565
C1 U1 C2 30.5(5) 8_565 8_565
C1 U1 C2 58.2(5) . 8_565
C10 U1 C2 123.6(6) 8_565 8_565
C10 U1 C2 155.2(6) . 8_565
O1 U1 C2 100.1(5) . .
C3 U1 C2 30.9(5) . .
C3 U1 C2 89.1(5) 8_565 .
C4 U1 C2 57.1(5) . .
C4 U1 C2 78.3(5) 8_565 .
C1 U1 C2 58.2(5) 8_565 .
C1 U1 C2 30.5(5) . .
C10 U1 C2 155.2(6) 8_565 .
C10 U1 C2 123.6(6) . .
C2 U1 C2 81.0(7) 8_565 .
O1 U1 C16 125.5(8) . .
C3 U1 C16 90.1(6) . .
C3 U1 C16 90.1(6) 8_565 .
C4 U1 C16 72.4(7) . .
C4 U1 C16 72.4(7) 8_565 .
C1 U1 C16 147.0(7) 8_565 .
C1 U1 C16 147.0(7) . .
C10 U1 C16 47.8(7) 8_565 .
C10 U1 C16 47.8(7) . .
C2 U1 C16 120.0(5) 8_565 .
C2 U1 C16 120.0(5) . .

loop_
_geom_bond_atom_site_label_1
_geom_bond_atom_site_label_2
_geom_bond_distance
_geom_bond_site_symmetry_2
C1 C1 1.38(3) 8_565
C1 C2 1.42(2) .
C1 U1 2.676(18) .
C1 H1 0.9500 .
C2 C3 1.43(2) .
C2 Si1 1.905(16) .
C2 U1 2.712(17) .
C3 C4 1.37(2) .
C3 U1 2.638(17) .
C3 H3 0.9500 .
C4 C4 1.40(3) 8_565
C4 U1 2.679(19) .
C4 H4 0.9500 .
C5 C6 1.51(3) .
C5 H5A 0.9800 .
C5 H5B 0.9800 .
C5 H5C 0.9800 .
C6 C7 1.58(3) .
C6 Si1 1.90(2) .
C6 H6 1.0000 .
C7 H7A 0.9800 .
C7 H7B 0.9800 .
C7 H7C 0.9800 .
C8 C9 1.54(3) .
C8 H8A 0.9800 .
C8 H8B 0.9800 .
C8 H8C 0.9800 .
C9 C11 1.56(3) .
C9 Si1 1.88(2) .
C9 H9 1.0000 .
C10 C12 1.40(3) .
C10 C10 1.46(4) 8_565
C10 C21 1.54(3) .
C10 U1 2.68(2) .
C11 H11A 0.9800 .
C11 H11B 0.9800 .
C11 H11C 0.9800 .
C12 C16 1.41(3) .
C12 C13 1.47(3) .
C12 U1 2.83(2) .
C13 H13A 0.9800 .
C13 H13B 0.9800 .
C13 H13C 0.9800 .
C14 C15 1.56(2) .
C14 H14A 0.9800 .
C14 H14B 0.9800 .
C14 H14C 0.9800 .
C15 C18 1.53(3) .
C15 Si1 1.913(19) .
C15 H15 1.0000 .
C16 C12 1.41(3) 8_565
C16 C17 1.55(4) .
C16 U1 2.80(2) .
C17 H17A 0.9800 .
C17 H17B 0.9800 .
C17 H17C 0.9800 .
C18 H18A 0.9800 .
C18 H18B 0.9800 .
C18 H18C 0.9800 .
C19 Si2 1.86(2) .
C19 H19A 0.9800 .
C19 H19B 0.9800 .
C19 H19C 0.9800 .
C20 Si2 1.88(3) .
C20 H20A 0.9800 .
C20 H20B 0.9800 .
C20 H20C 0.9800 .
C21 H21A 0.9800 .
C21 H21B 0.9800 .
C21 H21C 0.9800 .
O1 Si2 1.55(2) .
O1 U1 2.215(18) .
Si2 C19 1.86(2) 8_565
U1 C3 2.638(17) 8_565
U1 C4 2.679(19) 8_565
U1 C1 2.676(18) 8_565
U1 C10 2.68(2) 8_565
U1 C2 2.712(17) 8_565

loop_
_geom_torsion_atom_site_label_1
_geom_torsion_atom_site_label_2
_geom_torsion_atom_site_label_3
_geom_torsion_atom_site_label_4
_geom_torsion
_geom_torsion_site_symmetry_1
_geom_torsion_site_symmetry_4
C1 C1 C2 C3 -2(3) 8_565 .
U1 C1 C2 C3 -48.5(19) . .
C1 C1 C2 Si1 -172.7(5) 8_565 .
U1 C1 C2 Si1 141.0(13) . .
C1 C1 C2 U1 46.4(13) 8_565 .
C1 C2 C3 C4 -8(4) . .
Si1 C2 C3 C4 162.8(19) . .
U1 C2 C3 C4 -57(2) . .
C1 C2 C3 U1 49(2) . .
Si1 C2 C3 U1 -140.0(11) . .
C2 C3 C4 C4 14(3) . 8_565
U1 C3 C4 C4 -43.4(13) . 8_565
C2 C3 C4 U1 57(2) . .
C10 C10 C12 C16 -3.2(19) 8_565 .
C21 C10 C12 C16 -170(2) . .
U1 C10 C12 C16 66.7(17) . .
C10 C10 C12 C13 177(2) 8_565 .
C21 C10 C12 C13 11(4) . .
U1 C10 C12 C13 -113(2) . .
C10 C10 C12 U1 -69.8(5) 8_565 .
C21 C10 C12 U1 124(2) . .
C10 C12 C16 C12 5(3) . 8_565
C13 C12 C16 C12 -175.1(15) . 8_565
U1 C12 C16 C12 69(2) . 8_565
C10 C12 C16 C17 166(2) . .
C13 C12 C16 C17 -15(4) . .
U1 C12 C16 C17 -131(3) . .
C10 C12 C16 U1 -63.5(15) . .
C13 C12 C16 U1 116(2) . .
C8 C9 Si1 C6 -52.2(17) . .
C11 C9 Si1 C6 -176.2(14) . .
C8 C9 Si1 C2 65.4(16) . .
C11 C9 Si1 C2 -58.6(16) . .
C8 C9 Si1 C15 -175.9(15) . .
C11 C9 Si1 C15 60.0(16) . .
C5 C6 Si1 C9 179.4(15) . .
C7 C6 Si1 C9 -55.3(17) . .
C5 C6 Si1 C2 61.8(16) . .
C7 C6 Si1 C2 -172.9(14) . .
C5 C6 Si1 C15 -61.9(17) . .
C7 C6 Si1 C15 63.4(18) . .
